data_1561669
loop_
_publ_author_name
'Li, Huafeng'
'Chen, Wenjing'
'Zhao, Yujie'
'Zou, Yan'
'Zhao, Xue'
'Song, Junpeng'
'Ma, Pengtao'
'Niu, Jingyang'
'Wang, Jingping'

_publ_section_title
;
 Regulating the catalytic activity of multi-Ru-bridged polyoxometalates
 based on differential active site environments with six-coordinate
 geometry and five-coordinate geometry transitions.
;
_journal_issue 17
_journal_name_full Nanoscale
_journal_page_first 8077
_journal_page_last 8086
_journal_paper_doi 10.1039/d1nr01447a
_journal_volume 13
_journal_year 2021
_chemical_formula_moiety '0.5(As8 K10 Na2 O308 Ru8 W80), 16(O)'
_chemical_formula_sum 'As4 K5 Na O170 Ru4 W40'
_chemical_formula_weight 10996.45
_space_group_crystal_system tetragonal
_space_group_IT_number 82
_space_group_name_Hall 'I -4'
_space_group_name_H-M_alt 'I -4'
_atom_sites_solution_primary dual
_audit_creation_date 2019-07-18
_audit_creation_method
;
Olex2 1.2
(compiled 2018.05.29 svn.r3508 for OlexSys, GUI svn.r5506)
;
_audit_update_record
;
2020-01-10 deposited with the CCDC.	2021-04-12 downloaded from the CCDC.
;
_cell_angle_alpha 90
_cell_angle_beta 90
_cell_angle_gamma 90
_cell_formula_units_Z 2
_cell_length_a 19.6886(13)
_cell_length_b 19.6886(13)
_cell_length_c 26.1118(19)
_cell_measurement_reflns_used 9990
_cell_measurement_temperature 150(2)
_cell_measurement_theta_max 27.83
_cell_measurement_theta_min 2.44
_cell_volume 10122.0(12)
_computing_cell_refinement 'SAINT V8.38A (?, 2016)'
_computing_data_reduction 'SAINT V8.38A (?, 2016)'
_computing_molecular_graphics 'Olex2 (Dolomanov et al., 2009)'
_computing_publication_material 'Olex2 (Dolomanov et al., 2009)'
_computing_structure_refinement 'ShelXL (Sheldrick, 2015)'
_computing_structure_solution 'ShelXT (Sheldrick, 2015)'
_diffrn_ambient_temperature 150.01
_diffrn_measured_fraction_theta_full 0.996
_diffrn_measured_fraction_theta_max 0.996
_diffrn_measurement_device_type 'Bruker D8 VENTURE PHOTON II'
_diffrn_measurement_method '\f and \w scans'
_diffrn_radiation_monochromator 'Helios multilayer optic'
_diffrn_radiation_type MoK\a
_diffrn_radiation_wavelength 0.71073
_diffrn_reflns_av_R_equivalents 0.0776
_diffrn_reflns_av_unetI/netI 0.0940
_diffrn_reflns_Laue_measured_fraction_full 0.996
_diffrn_reflns_Laue_measured_fraction_max 0.996
_diffrn_reflns_limit_h_max 23
_diffrn_reflns_limit_h_min -23
_diffrn_reflns_limit_k_max 20
_diffrn_reflns_limit_k_min -23
_diffrn_reflns_limit_l_max 31
_diffrn_reflns_limit_l_min -31
_diffrn_reflns_number 24650
_diffrn_reflns_point_group_measured_fraction_full 0.975
_diffrn_reflns_point_group_measured_fraction_max 0.975
_diffrn_reflns_theta_full 25.099
_diffrn_reflns_theta_max 25.099
_diffrn_reflns_theta_min 2.441
_diffrn_source_type Microfocus
_diffrn_standards_number 0
_exptl_absorpt_coefficient_mu 23.757
_exptl_absorpt_correction_T_max 0.7457
_exptl_absorpt_correction_T_min 0.3731
_exptl_absorpt_correction_type multi-scan
_exptl_absorpt_process_details
;
SADABS-2016/2 (Bruker,2016/2) was used for absorption correction.
wR2(int) was 0.1788 before and 0.1043 after correction.
The Ratio of minimum to maximum transmission is 0.5003.
The \l/2 correction factor is Not present.
;
_exptl_crystal_colour black
_exptl_crystal_colour_primary black
_exptl_crystal_density_diffrn 3.608
_exptl_crystal_description block
_exptl_crystal_F_000 9468
_exptl_crystal_size_max 0.16
_exptl_crystal_size_mid 0.14
_exptl_crystal_size_min 0.12
_refine_diff_density_max 1.365
_refine_diff_density_min -1.400
_refine_diff_density_rms 0.297
_refine_ls_abs_structure_details
;
 Refined as an inversion twin.
;
_refine_ls_abs_structure_Flack 0.311(17)
_refine_ls_extinction_method none
_refine_ls_goodness_of_fit_ref 1.048
_refine_ls_hydrogen_treatment undef
_refine_ls_matrix_type full
_refine_ls_number_parameters 451
_refine_ls_number_reflns 8802
_refine_ls_number_restraints 42
_refine_ls_restrained_S_all 1.048
_refine_ls_R_factor_all 0.0605
_refine_ls_R_factor_gt 0.0481
_refine_ls_shift/su_max 0.000
_refine_ls_shift/su_mean 0.000
_refine_ls_structure_factor_coef Fsqd
_refine_ls_weighting_details 'w=1/[\s^2^(Fo^2^)+(0.0434P)^2^] where P=(Fo^2^+2Fc^2^)/3'
_refine_ls_weighting_scheme calc
_refine_ls_wR_factor_gt 0.1141
_refine_ls_wR_factor_ref 0.1196
_reflns_Friedel_coverage 0.909
_reflns_Friedel_fraction_full 0.953
_reflns_Friedel_fraction_max 0.953
_reflns_number_gt 7307
_reflns_number_total 8802
_reflns_threshold_expression 'I > 2\s(I)'
_cod_data_source_file d1nr01447a2.cif
_cod_data_source_block 1_a
_cod_depositor_comments 'Adding full bibliography for 1561669--1561670.cif.'
_cod_original_cell_volume 10122.0(15)
_cod_database_code 1561669
_shelx_shelxl_version_number 2018/3
_shelx_space_group_comment
;
The symmetry employed for this shelxl refinement is uniquely defined
by the following loop, which should always be used as a source of
symmetry information in preference to the above space-group names.
They are only intended as comments.
;
_shelx_estimated_absorpt_t_max 0.163
_shelx_estimated_absorpt_t_min 0.115
_diffrn_source_source 'Incoatc Ius 3.0 '
_olex2_refinement_description
;
1. Twinned data refinement
 Scales: 0.689(17)
 0.311(17)
2. Uiso/Uaniso restraints and constraints
Uanis(O24) \\sim Ueq, Uanis(O9) \\sim Ueq, Uanis(O14) \\sim Ueq, Uanis(O6)
\\sim Ueq, Uanis(O10) \\sim Ueq, Uanis(O15) \\sim Ueq, Uanis(O16) \\sim Ueq:
with sigma of 0.01 and sigma for terminal atoms of 0.02
;
_olex2_submission_special_instructions 'No special instructions were received'

loop_
_space_group_symop_operation_xyz
'x, y, z'
'-x, -y, z'
'y, -x, -z'
'-y, x, -z'
'x+1/2, y+1/2, z+1/2'
'-x+1/2, -y+1/2, z+1/2'
'y+1/2, -x+1/2, -z+1/2'
'-y+1/2, x+1/2, -z+1/2'

loop_
_atom_site_label
_atom_site_type_symbol
_atom_site_fract_x
_atom_site_fract_y
_atom_site_fract_z
_atom_site_U_iso_or_equiv
_atom_site_adp_type
_atom_site_occupancy
_atom_site_site_symmetry_order
_atom_site_calc_flag
_atom_site_refinement_flags_posn
_atom_site_refinement_flags_adp
_atom_site_refinement_flags_occupancy
_atom_site_disorder_assembly
_atom_site_disorder_group
As1 As 0.65267(15) 0.71633(16) 0.56732(12) 0.0238(7) Uani 1 1 d . . . . .
K1 K 0.500000 0.500000 0.500000 0.051(4) Uani 1 4 d S T P . .
K2 K 0.6251(5) 1.1019(5) 0.6587(3) 0.054(2) Uani 1 1 d . . . . .
Na1 Na 0.500000 1.000000 0.750000 0.041(7) Uani 1 4 d S T P . .
O1 O 0.5277(16) 0.5434(15) 0.6354(13) 0.074(10) Uani 1 1 d . . . . .
O2 O 0.5579(12) 0.8220(15) 0.3953(10) 0.052(7) Uani 1 1 d . . . . .
O2W O 0.6107(12) 0.9523(12) 0.7551(9) 0.041(6) Uani 1 1 d . . . . .
O3 O 0.5391(14) 0.7771(15) 0.7355(9) 0.054(7) Uani 1 1 d . . . . .
O3W O 0.500000 1.000000 0.6573(13) 0.052(10) Uani 1 2 d S T P . .
O4 O 0.4509(13) 0.6221(11) 0.4527(9) 0.041(6) Uani 1 1 d . . . . .
O5 O 0.5067(11) 0.6334(10) 0.5447(9) 0.035(6) Uani 1 1 d . . . . .
O6 O 0.4301(13) 0.7540(11) 0.4469(9) 0.038(6) Uani 1 1 d . U . . .
O7 O 0.3846(13) 0.8018(11) 0.3556(10) 0.047(7) Uani 1 1 d . . . . .
O8 O 0.4200(11) 0.8939(12) 0.4357(10) 0.043(6) Uani 1 1 d . . . . .
O9 O 0.4480(10) 0.8977(11) 0.5589(8) 0.030(5) Uani 1 1 d . U . . .
O10 O 0.4811(11) 0.7655(11) 0.5457(10) 0.038(6) Uani 1 1 d . U . . .
O11 O 0.5540(10) 0.7157(9) 0.4723(7) 0.019(4) Uiso 1 1 d . . . . .
O12 O 0.5456(12) 0.6919(13) 0.6493(10) 0.049(7) Uani 1 1 d . . . . .
O13 O 0.6843(11) 0.6247(13) 0.4744(9) 0.041(6) Uani 1 1 d . . . . .
O14 O 0.6618(12) 0.6070(12) 0.6526(10) 0.043(6) Uani 1 1 d . U . . .
O15 O 0.7376(12) 0.6320(14) 0.7393(9) 0.050(7) Uani 1 1 d . U . . .
O16 O 0.8046(11) 0.6736(11) 0.5045(10) 0.038(5) Uani 1 1 d . U . . .
O17 O 0.7326(11) 0.7089(12) 0.6005(8) 0.038(6) Uani 1 1 d . . . . .
O18 O 0.6635(12) 0.7352(12) 0.6919(9) 0.038(6) Uani 1 1 d . . . . .
O19 O 0.7870(12) 0.7788(13) 0.4506(10) 0.048(6) Uiso 1 1 d . . . . .
O20 O 0.7984(10) 0.7378(14) 0.6779(10) 0.048(7) Uani 1 1 d . . . . .
O21 O 0.8626(10) 0.7129(13) 0.5932(9) 0.038(6) Uani 1 1 d . . . . .
O22 O 0.8876(14) 0.8353(13) 0.6435(11) 0.054(7) Uiso 1 1 d . . . . .
O23 O 0.8070(12) 0.8161(13) 0.5514(11) 0.053(7) Uani 1 1 d . . . . .
O24 O 0.6824(17) 0.9810(16) 0.6394(13) 0.078(9) Uani 1 1 d . U . . .
O25 O 0.7992(18) 0.9196(17) 0.4739(13) 0.078(10) Uiso 1 1 d . . . . .
O26 O 0.7458(12) 0.8505(13) 0.6333(11) 0.053(7) Uani 1 1 d . . . . .
O27 O 0.7037(11) 0.8952(11) 0.5452(9) 0.034(5) Uiso 1 1 d . . . . .
O28 O 0.5785(14) 0.9166(13) 0.5881(11) 0.053(7) Uani 1 1 d . . . . .
O29 O 0.6225(12) 0.8632(11) 0.6786(9) 0.041(6) Uani 1 1 d . . . . .
O30 O 0.6193(10) 0.7894(10) 0.5960(8) 0.026(5) Uiso 1 1 d . . . . .
O31 O 0.6766(12) 0.8585(12) 0.4510(15) 0.070(10) Uani 1 1 d . . . . .
O32 O 0.5637(11) 0.8445(11) 0.5008(10) 0.040(6) Uani 1 1 d . . . . .
O33 O 0.5059(13) 0.8261(13) 0.6390(9) 0.045(6) Uani 1 1 d . . . . .
O34 O 0.7877(12) 0.6605(14) 0.4000(11) 0.053(8) Uani 1 1 d . . . . .
O35 O 0.6688(12) 0.7304(13) 0.4175(8) 0.043(6) Uani 1 1 d . . . . .
O36 O 0.6800(9) 0.7543(9) 0.5116(8) 0.023(5) Uani 1 1 d . . . . .
Ru1 Ru 0.58465(15) 0.62174(16) 0.59660(11) 0.0392(7) Uani 1 1 d . . . . .
W1 W 0.46935(6) 0.68328(6) 0.49852(5) 0.0280(3) Uani 1 1 d . . . . .
W2 W 0.37327(8) 0.81799(7) 0.42775(6) 0.0349(3) Uani 1 1 d . . . . .
W3 W 0.51336(7) 0.84441(7) 0.56773(5) 0.0295(3) Uani 1 1 d . . . . .
W4 W 0.57351(7) 0.77078(8) 0.67523(5) 0.0338(3) Uani 1 1 d . . . . .
W5 W 0.72593(7) 0.66292(8) 0.67820(6) 0.0388(4) Uani 1 1 d . . . . .
W6 W 0.74458(7) 0.69322(7) 0.45240(6) 0.0344(3) Uani 1 1 d . . . . .
W7 W 0.60455(7) 0.79430(7) 0.45031(5) 0.0340(3) Uani 1 1 d . . . . .
W8 W 0.66465(8) 0.89697(7) 0.61826(6) 0.0388(4) Uani 1 1 d . . . . .
W9 W 0.75307(8) 0.85418(7) 0.49784(7) 0.0415(4) Uani 1 1 d . . . . .
W10 W 0.81833(8) 0.78691(9) 0.62110(7) 0.0458(4) Uani 1 1 d . . . . .
O6W O 0.703(3) 0.802(3) 0.789(3) 0.18(2) Uiso 1 1 d . . . . .
O5W O 0.710(2) 0.478(2) 0.6617(18) 0.123(15) Uiso 1 1 d . . . . .
O1W O 0.3962(10) 1.0065(10) 0.4936(8) 0.030(5) Uiso 1 1 d . . . . .
O4W O 0.5860(19) 0.6170(19) 0.3942(14) 0.095(12) Uiso 1 1 d . . . . .
O7W O 1.002(2) 0.710(2) 0.5967(17) 0.114(14) Uiso 1 1 d . . . . .

loop_
_atom_site_aniso_label
_atom_site_aniso_U_11
_atom_site_aniso_U_22
_atom_site_aniso_U_33
_atom_site_aniso_U_23
_atom_site_aniso_U_13
_atom_site_aniso_U_12
As1 0.0236(16) 0.0304(17) 0.0174(15) -0.0060(13) 0.0021(13) 0.0023(14)
K1 0.035(5) 0.035(5) 0.081(13) 0.000 0.000 0.000
K2 0.076(6) 0.045(5) 0.042(5) 0.009(4) 0.007(5) 0.006(5)
Na1 0.024(9) 0.024(9) 0.07(2) 0.000 0.000 0.000
O1 0.07(2) 0.06(2) 0.09(3) -0.017(18) -0.030(18) -0.007(17)
O2 0.035(13) 0.09(2) 0.036(15) -0.019(14) 0.003(11) 0.021(14)
O2W 0.045(14) 0.048(15) 0.030(13) -0.026(11) -0.005(11) 0.000(12)
O3 0.058(17) 0.072(19) 0.031(15) -0.011(13) 0.010(12) 0.019(16)
O3W 0.06(2) 0.07(3) 0.020(18) 0.000 0.000 0.01(2)
O4 0.068(17) 0.028(12) 0.026(13) -0.002(10) 0.000(12) 0.007(12)
O5 0.031(12) 0.020(11) 0.054(16) 0.016(11) 0.010(11) 0.003(10)
O6 0.062(11) 0.029(10) 0.024(10) -0.010(8) -0.007(9) 0.009(9)
O7 0.065(17) 0.030(13) 0.047(16) 0.006(11) -0.028(14) -0.014(13)
O8 0.019(11) 0.045(15) 0.064(18) -0.016(13) -0.011(11) 0.003(11)
O9 0.019(9) 0.040(10) 0.031(10) 0.002(8) -0.007(8) 0.014(8)
O10 0.032(10) 0.033(10) 0.049(11) -0.003(9) -0.012(9) 0.013(9)
O12 0.039(14) 0.059(17) 0.049(17) -0.005(13) 0.024(12) 0.005(13)
O13 0.019(11) 0.066(17) 0.037(14) -0.014(12) -0.018(10) 0.002(12)
O14 0.040(11) 0.046(11) 0.044(11) -0.006(9) -0.004(9) -0.025(9)
O15 0.045(13) 0.066(15) 0.040(13) 0.014(12) -0.020(11) 0.027(13)
O16 0.027(9) 0.041(10) 0.046(11) -0.003(9) 0.009(9) -0.017(9)
O17 0.036(13) 0.049(14) 0.028(13) -0.031(11) 0.000(10) 0.001(12)
O18 0.041(14) 0.050(15) 0.024(12) 0.004(10) -0.003(10) -0.016(12)
O20 0.015(11) 0.072(18) 0.058(17) -0.045(15) -0.012(11) 0.004(12)
O21 0.016(11) 0.059(16) 0.039(14) -0.021(12) -0.014(10) 0.011(11)
O23 0.026(13) 0.057(17) 0.08(2) -0.014(15) -0.017(13) -0.007(13)
O24 0.083(14) 0.071(14) 0.079(14) -0.013(11) 0.004(11) -0.003(12)
O26 0.032(14) 0.053(16) 0.07(2) -0.029(14) 0.001(13) -0.021(13)
O28 0.060(18) 0.042(15) 0.057(18) 0.019(13) -0.013(14) -0.011(14)
O29 0.050(15) 0.032(13) 0.040(14) -0.007(11) -0.002(12) -0.023(12)
O31 0.029(14) 0.016(12) 0.17(3) -0.006(16) 0.013(18) -0.009(12)
O32 0.033(12) 0.038(13) 0.051(15) -0.024(12) -0.005(12) -0.012(11)
O33 0.050(15) 0.054(16) 0.030(14) -0.017(12) -0.004(12) 0.009(13)
O34 0.034(14) 0.062(18) 0.062(19) 0.006(14) 0.029(13) -0.001(13)
O35 0.048(15) 0.059(16) 0.021(13) -0.022(11) -0.016(11) 0.001(13)
O36 0.015(9) 0.022(10) 0.031(13) 0.012(9) 0.005(8) 0.001(9)
Ru1 0.0387(16) 0.0424(17) 0.0366(17) -0.0029(13) -0.0024(13) 0.0062(15)
W1 0.0259(6) 0.0247(6) 0.0333(7) -0.0034(6) -0.0054(6) 0.0003(6)
W2 0.0444(9) 0.0211(7) 0.0392(8) 0.0000(6) -0.0133(7) -0.0002(6)
W3 0.0313(7) 0.0261(7) 0.0313(7) -0.0062(6) -0.0014(6) 0.0022(6)
W4 0.0354(7) 0.0415(8) 0.0245(7) -0.0074(6) 0.0027(6) 0.0067(7)
W5 0.0329(8) 0.0571(10) 0.0265(7) -0.0073(7) -0.0060(6) 0.0090(7)
W6 0.0374(8) 0.0347(8) 0.0311(8) -0.0055(6) 0.0116(6) -0.0027(7)
W7 0.0403(8) 0.0327(7) 0.0290(7) 0.0002(6) 0.0043(6) -0.0009(7)
W8 0.0386(8) 0.0366(8) 0.0413(9) -0.0171(7) 0.0013(7) -0.0051(7)
W9 0.0399(8) 0.0353(8) 0.0493(9) -0.0066(7) 0.0120(7) -0.0102(7)
W10 0.0302(8) 0.0547(10) 0.0525(10) -0.0230(8) -0.0059(7) -0.0063(7)

loop_
_atom_type_symbol
_atom_type_description
_atom_type_scat_dispersion_real
_atom_type_scat_dispersion_imag
_atom_type_scat_source
As As 0.0499 2.0058 'International Tables Vol C Tables 4.2.6.8 and 6.1.1.4'
K K 0.2009 0.2494 'International Tables Vol C Tables 4.2.6.8 and 6.1.1.4'
Na Na 0.0362 0.0249 'International Tables Vol C Tables 4.2.6.8 and 6.1.1.4'
O O 0.0106 0.0060 'International Tables Vol C Tables 4.2.6.8 and 6.1.1.4'
Ru Ru -1.2594 0.8363 'International Tables Vol C Tables 4.2.6.8 and 6.1.1.4'
W W -0.8490 6.8722 'International Tables Vol C Tables 4.2.6.8 and 6.1.1.4'

loop_
_geom_angle_atom_site_label_1
_geom_angle_atom_site_label_2
_geom_angle_atom_site_label_3
_geom_angle
_geom_angle_site_symmetry_1
_geom_angle_site_symmetry_3
_geom_angle_publ_flag
O17 As1 Ru1 105.6(8) . . ?
O30 As1 O17 100.9(9) . . ?
O30 As1 Ru1 106.8(7) . . ?
O36 As1 O17 99.7(10) . . ?
O36 As1 O30 97.0(9) . . ?
O36 As1 Ru1 140.8(7) . . ?
O4 K1 O4 100.7(4) . 3_566 ?
O4 K1 O4 129.0(9) 3_566 4_656 ?
O4 K1 O4 129.0(9) . 2_665 ?
O4 K1 O4 100.7(4) 3_566 2_665 ?
O4 K1 O4 100.7(4) . 4_656 ?
O4 K1 O4 100.7(4) 2_665 4_656 ?
O4 K1 O5 55.0(7) . . ?
O4 K1 O5 58.6(7) 2_665 3_566 ?
O4 K1 O5 55.0(7) 4_656 4_656 ?
O4 K1 O5 55.0(7) 3_566 3_566 ?
O4 K1 O5 157.4(7) . 2_665 ?
O4 K1 O5 99.9(6) 2_665 4_656 ?
O4 K1 O5 99.9(6) 4_656 . ?
O4 K1 O5 58.6(7) 4_656 2_665 ?
O4 K1 O5 58.6(7) . 4_656 ?
O4 K1 O5 157.4(7) 4_656 3_566 ?
O4 K1 O5 157.4(7) 3_566 4_656 ?
O4 K1 O5 157.4(7) 2_665 . ?
O4 K1 O5 58.6(7) 3_566 . ?
O4 K1 O5 99.9(6) 3_566 2_665 ?
O4 K1 O5 99.9(6) . 3_566 ?
O4 K1 O5 55.0(7) 2_665 2_665 ?
O4 K1 W1 27.6(5) . . ?
O4 K1 W1 27.6(5) 3_566 3_566 ?
O4 K1 W1 101.5(5) 2_665 4_656 ?
O4 K1 W1 101.5(5) . 3_566 ?
O4 K1 W1 151.3(5) 3_566 4_656 ?
O4 K1 W1 101.5(5) 3_566 2_665 ?
O4 K1 W1 79.1(5) 2_665 3_566 ?
O4 K1 W1 79.1(5) 3_566 . ?
O4 K1 W1 79.1(5) . 4_656 ?
O4 K1 W1 151.3(5) 4_656 3_566 ?
O4 K1 W1 27.6(5) 2_665 2_665 ?
O4 K1 W1 151.3(5) 2_665 . ?
O4 K1 W1 27.6(5) 4_656 4_656 ?
O4 K1 W1 79.1(5) 4_656 2_665 ?
O4 K1 W1 101.5(5) 4_656 . ?
O4 K1 W1 151.3(5) . 2_665 ?
O5 K1 O5 99.5(3) . 3_566 ?
O5 K1 O5 132.1(9) . 2_665 ?
O5 K1 O5 99.5(3) . 4_656 ?
O5 K1 O5 99.5(3) 3_566 2_665 ?
O5 K1 O5 99.5(3) 4_656 2_665 ?
O5 K1 O5 132.1(9) 4_656 3_566 ?
O5 K1 W1 101.1(4) . 4_656 ?
O5 K1 W1 78.4(4) 2_665 4_656 ?
O5 K1 W1 78.4(4) . 3_566 ?
O5 K1 W1 101.1(4) 3_566 . ?
O5 K1 W1 27.3(5) . . ?
O5 K1 W1 101.1(4) 2_665 3_566 ?
O5 K1 W1 27.3(5) 2_665 2_665 ?
O5 K1 W1 153.8(5) 2_665 . ?
O5 K1 W1 153.8(5) 3_566 4_656 ?
O5 K1 W1 27.3(5) 3_566 3_566 ?
O5 K1 W1 78.4(4) 3_566 2_665 ?
O5 K1 W1 27.3(5) 4_656 4_656 ?
O5 K1 W1 153.8(5) 4_656 3_566 ?
O5 K1 W1 78.4(4) 4_656 . ?
O5 K1 W1 101.1(4) 4_656 2_665 ?
O5 K1 W1 153.8(5) . 2_665 ?
W1 K1 W1 90.005(1) . 4_656 ?
W1 K1 W1 90.006(1) 4_656 2_665 ?
W1 K1 W1 178.79(4) . 2_665 ?
W1 K1 W1 90.007(1) . 3_566 ?
W1 K1 W1 178.79(4) 4_656 3_566 ?
W1 K1 W1 90.006(1) 3_566 2_665 ?
O2W K2 Na1 35.8(5) 8_656 . ?
O2W K2 O3W 67.4(7) 8_656 . ?
O2W K2 O9 116.9(7) 8_656 2_675 ?
O2W K2 O33 68.2(7) 8_656 2_675 ?
O2W K2 O34 123.5(9) 8_656 3_576 ?
O2W K2 W3 95.6(5) 8_656 2_675 ?
O2W K2 O6W 80.6(15) 8_656 8_656 ?
O3W K2 Na1 37.5(6) . . ?
O3W K2 W3 67.0(5) . 2_675 ?
O9 K2 Na1 103.1(5) 2_675 . ?
O9 K2 O3W 67.5(7) 2_675 . ?
O9 K2 O33 55.3(6) 2_675 2_675 ?
O9 K2 W3 25.5(4) 2_675 2_675 ?
O24 K2 Na1 85.7(7) . . ?
O24 K2 O2W 116.6(9) . 8_656 ?
O24 K2 O3W 76.3(7) . . ?
O24 K2 O9 92.4(9) . 2_675 ?
O24 K2 O33 138.8(9) . 2_675 ?
O24 K2 O34 119.4(10) . 3_576 ?
O24 K2 W3 115.8(8) . 2_675 ?
O24 K2 O6W 120.4(16) . 8_656 ?
O33 K2 Na1 78.9(5) 2_675 . ?
O33 K2 O3W 68.2(5) 2_675 . ?
O33 K2 W3 29.9(5) 2_675 2_675 ?
O34 K2 Na1 153.0(7) 3_576 . ?
O34 K2 O3W 133.6(8) 3_576 . ?
O34 K2 O9 68.5(8) 3_576 2_675 ?
O34 K2 O33 75.4(8) 3_576 2_675 ?
O34 K2 W3 67.1(6) 3_576 2_675 ?
O34 K2 O6W 65.4(15) 3_576 8_656 ?
W3 K2 Na1 94.1(2) 2_675 . ?
O6W K2 Na1 112.3(14) 8_656 . ?
O6W K2 O3W 147.9(15) 8_656 . ?
O6W K2 O9 132.3(14) 8_656 2_675 ?
O6W K2 O33 100.8(15) 8_656 2_675 ?
O6W K2 W3 118.6(14) 8_656 2_675 ?
K2 Na1 K2 111.13(14) . 8_656 ?
K2 Na1 K2 111.13(14) 2_675 7_466 ?
K2 Na1 K2 106.2(3) 8_656 7_466 ?
K2 Na1 K2 111.13(14) . 7_466 ?
K2 Na1 K2 106.2(3) . 2_675 ?
K2 Na1 K2 111.13(14) 2_675 8_656 ?
O2W Na1 K2 70.4(7) . . ?
O2W Na1 K2 70.4(7) 8_656 8_656 ?
O2W Na1 K2 132.4(5) 8_656 2_675 ?
O2W Na1 K2 113.8(5) 7_466 8_656 ?
O2W Na1 K2 42.1(7) 7_466 2_675 ?
O2W Na1 K2 70.4(7) 7_466 7_466 ?
O2W Na1 K2 132.4(5) . 8_656 ?
O2W Na1 K2 132.4(5) 7_466 . ?
O2W Na1 K2 42.1(7) . 7_466 ?
O2W Na1 K2 42.1(7) 2_675 8_656 ?
O2W Na1 K2 113.8(5) 8_656 7_466 ?
O2W Na1 K2 42.1(7) 8_656 . ?
O2W Na1 K2 70.4(7) 2_675 2_675 ?
O2W Na1 K2 132.4(5) 2_675 7_466 ?
O2W Na1 K2 113.8(5) 2_675 . ?
O2W Na1 K2 113.8(5) . 2_675 ?
O2W Na1 O2W 90.18(7) 7_466 2_675 ?
O2W Na1 O2W 173.5(11) . 2_675 ?
O2W Na1 O2W 90.18(7) . 7_466 ?
O2W Na1 O2W 173.5(11) 7_466 8_656 ?
O2W Na1 O2W 90.18(7) . 8_656 ?
O2W Na1 O2W 90.18(7) 8_656 2_675 ?
O2W Na1 O3W 86.8(6) 8_656 . ?
O2W Na1 O3W 86.8(6) 7_466 . ?
O2W Na1 O3W 93.2(6) . . ?
O2W Na1 O3W 93.2(6) 2_675 . ?
O2W Na1 O3W 93.2(6) 8_656 7_466 ?
O2W Na1 O3W 93.2(6) 7_466 7_466 ?
O2W Na1 O3W 86.8(6) 2_675 7_466 ?
O2W Na1 O3W 86.8(6) . 7_466 ?
O3W Na1 K2 126.90(14) . 8_656 ?
O3W Na1 K2 53.10(14) . 2_675 ?
O3W Na1 K2 126.90(14) 7_466 2_675 ?
O3W Na1 K2 53.10(14) 7_466 8_656 ?
O3W Na1 K2 53.10(14) 7_466 7_466 ?
O3W Na1 K2 126.90(14) 7_466 . ?
O3W Na1 K2 53.10(14) . . ?
O3W Na1 K2 126.90(14) . 7_466 ?
O3W Na1 O3W 180.0 7_466 . ?
Na1 O2W K2 102.1(9) . 7_466 ?
K2 O3W K2 178.7(12) . 2_675 ?
Na1 O3W K2 89.4(6) . . ?
Na1 O3W K2 89.4(6) . 2_675 ?
Ru1 O4 K1 101.7(8) 4_656 . ?
W1 O4 K1 102.3(10) . . ?
W1 O4 Ru1 145.5(14) . 4_656 ?
Ru1 O5 K1 101.5(8) . . ?
W1 O5 K1 102.6(11) . . ?
W1 O5 Ru1 147.5(12) . . ?
W2 O6 W1 153.9(14) . . ?
W2 O7 W5 120.6(13) . 4_656 ?
W3 O9 K2 104.6(9) . 2_675 ?
W3 O10 W1 158.1(15) . . ?
W1 O11 W7 145.6(11) . . ?
W4 O12 Ru1 135.3(13) . . ?
W6 O13 W1 141.5(12) . 3_566 ?
W5 O14 Ru1 132.1(14) . . ?
W6 O16 W2 146.0(12) . 3_566 ?
As1 O17 W2 120.6(9) . 3_566 ?
As1 O17 W5 114.8(12) . . ?
As1 O17 W10 133.3(13) . . ?
W5 O17 W2 92.6(9) . 3_566 ?
W5 O17 W10 95.7(8) . . ?
W10 O17 W2 90.4(8) . 3_566 ?
W5 O18 W4 143.8(13) . . ?
W6 O19 W9 119.4(13) . . ?
W10 O20 W5 122.4(12) . . ?
W10 O21 W2 125.0(11) . 3_566 ?
W9 O23 W10 151.1(15) . . ?
W8 O24 K2 143.2(17) . . ?
W8 O26 W10 155.6(15) . . ?
W9 O27 W8 149.5(13) . . ?
W8 O28 W3 122.6(13) . . ?
W8 O29 W4 118.6(11) . . ?
As1 O30 W3 123.5(10) . . ?
As1 O30 W4 113.8(10) . . ?
As1 O30 W8 134.2(11) . . ?
W4 O30 W3 90.5(7) . . ?
W4 O30 W8 94.0(7) . . ?
W8 O30 W3 90.0(7) . . ?
W7 O31 W9 123.7(16) . . ?
W7 O32 W3 147.3(14) . . ?
W3 O33 K2 98.3(10) . 2_675 ?
W3 O33 W4 121.7(13) . . ?
W4 O33 K2 140.0(11) . 2_675 ?
W6 O34 K2 157.0(15) . 4_756 ?
W6 O35 W7 122.7(11) . . ?
As1 O36 W6 120.4(9) . . ?
As1 O36 W7 122.0(9) . . ?
As1 O36 W9 130.7(11) . . ?
W6 O36 W9 89.8(6) . . ?
W7 O36 W6 93.8(7) . . ?
W7 O36 W9 90.1(6) . . ?
As1 Ru1 K1 120.73(12) . . ?
O1 Ru1 As1 170.5(8) . . ?
O1 Ru1 K1 68.8(8) . . ?
O4 Ru1 As1 98.0(7) 3_566 . ?
O4 Ru1 K1 46.8(6) 3_566 . ?
O4 Ru1 O1 89.0(11) 3_566 . ?
O4 Ru1 O5 86.1(9) 3_566 . ?
O4 Ru1 O12 177.2(10) 3_566 . ?
O4 Ru1 O14 94.5(9) 3_566 . ?
O5 Ru1 As1 96.8(6) . . ?
O5 Ru1 K1 46.9(6) . . ?
O5 Ru1 O1 90.1(10) . . ?
O5 Ru1 O12 94.9(10) . . ?
O5 Ru1 O14 177.2(9) . . ?
O12 Ru1 As1 84.4(7) . . ?
O12 Ru1 K1 132.9(7) . . ?
O12 Ru1 O1 88.4(11) . . ?
O12 Ru1 O14 84.3(10) . . ?
O14 Ru1 As1 85.8(7) . . ?
O14 Ru1 K1 132.3(7) . . ?
O14 Ru1 O1 87.2(10) . . ?
O4 W1 K1 50.0(7) . . ?
O4 W1 O6 86.6(9) . . ?
O4 W1 O10 170.7(10) . . ?
O4 W1 O11 99.6(10) . . ?
O4 W1 O13 93.3(11) . 4_656 ?
O5 W1 K1 50.1(8) . . ?
O5 W1 O4 100.2(11) . . ?
O5 W1 O6 172.8(10) . . ?
O5 W1 O10 88.9(10) . . ?
O5 W1 O11 93.9(9) . . ?
O5 W1 O13 99.0(9) . 4_656 ?
O6 W1 K1 136.6(6) . . ?
O10 W1 K1 139.0(6) . . ?
O10 W1 O6 84.4(8) . . ?
O11 W1 K1 100.9(6) . . ?
O11 W1 O6 82.5(9) . . ?
O11 W1 O10 81.5(9) . . ?
O11 W1 O13 159.9(8) . 4_656 ?
O13 W1 K1 99.2(6) 4_656 . ?
O13 W1 O6 82.9(9) 4_656 . ?
O13 W1 O10 83.3(10) 4_656 . ?
O6 W2 O7 94.9(10) . . ?
O6 W2 O8 103.9(11) . . ?
O6 W2 O16 87.0(10) . 4_656 ?
O6 W2 O17 90.8(9) . 4_656 ?
O6 W2 O21 159.8(10) . 4_656 ?
O7 W2 O16 153.2(10) . 4_656 ?
O7 W2 O17 70.6(9) . 4_656 ?
O7 W2 O21 84.4(11) . 4_656 ?
O8 W2 O7 101.2(11) . . ?
O8 W2 O16 104.2(11) . 4_656 ?
O8 W2 O17 163.9(9) . 4_656 ?
O8 W2 O21 95.9(9) . 4_656 ?
O16 W2 O17 82.7(9) 4_656 4_656 ?
O21 W2 O16 84.7(9) 4_656 4_656 ?
O21 W2 O17 69.9(8) 4_656 4_656 ?
O9 W3 K2 49.9(8) . 2_675 ?
O9 W3 O10 103.2(10) . . ?
O9 W3 O28 94.8(11) . . ?
O9 W3 O30 165.1(9) . . ?
O9 W3 O32 105.0(10) . . ?
O9 W3 O33 101.2(11) . . ?
O10 W3 K2 101.0(8) . 2_675 ?
O10 W3 O28 160.8(11) . . ?
O10 W3 O30 90.9(8) . . ?
O10 W3 O32 84.0(10) . . ?
O10 W3 O33 97.1(11) . . ?
O28 W3 K2 95.6(9) . 2_675 ?
O28 W3 O30 71.8(9) . . ?
O28 W3 O32 85.1(10) . . ?
O30 W3 K2 123.2(5) . 2_675 ?
O32 W3 K2 154.8(7) . 2_675 ?
O32 W3 O30 81.0(8) . . ?
O33 W3 K2 51.7(8) . 2_675 ?
O33 W3 O28 85.6(11) . . ?
O33 W3 O30 71.8(9) . . ?
O33 W3 O32 152.8(10) . . ?
O3 W4 O12 106.8(13) . . ?
O3 W4 O18 100.3(11) . . ?
O3 W4 O29 94.7(12) . . ?
O3 W4 O30 166.7(11) . . ?
O3 W4 O33 97.7(12) . . ?
O12 W4 O18 93.0(11) . . ?
O12 W4 O29 158.5(10) . . ?
O12 W4 O30 85.3(9) . . ?
O12 W4 O33 95.2(11) . . ?
O18 W4 O29 83.3(10) . . ?
O18 W4 O30 84.3(8) . . ?
O18 W4 O33 157.1(10) . . ?
O29 W4 O30 73.3(9) . . ?
O33 W4 O29 81.3(10) . . ?
O33 W4 O30 75.0(9) . . ?
O7 W5 O17 74.9(10) 3_566 . ?
O7 W5 O20 79.2(10) 3_566 . ?
O14 W5 O7 94.2(11) . 3_566 ?
O14 W5 O17 87.2(10) . . ?
O14 W5 O18 94.2(11) . . ?
O14 W5 O20 157.5(11) . . ?
O15 W5 O7 98.4(12) . 3_566 ?
O15 W5 O14 102.8(12) . . ?
O15 W5 O17 168.5(10) . . ?
O15 W5 O18 100.1(11) . . ?
O15 W5 O20 99.4(12) . . ?
O18 W5 O7 157.4(11) . 3_566 ?
O18 W5 O17 84.6(9) . . ?
O18 W5 O20 85.0(9) . . ?
O20 W5 O17 70.3(9) . . ?
O13 W6 O35 85.9(10) . . ?
O13 W6 O36 79.8(8) . . ?
O16 W6 O13 91.6(9) . . ?
O16 W6 O19 85.5(10) . . ?
O16 W6 O35 160.2(10) . . ?
O16 W6 O36 88.2(9) . . ?
O19 W6 O13 158.0(11) . . ?
O19 W6 O35 89.5(11) . . ?
O19 W6 O36 78.3(9) . . ?
O34 W6 O13 106.5(11) . . ?
O34 W6 O16 101.0(12) . . ?
O34 W6 O19 95.5(12) . . ?
O34 W6 O35 98.6(12) . . ?
O34 W6 O36 168.5(10) . . ?
O35 W6 O36 72.0(8) . . ?
O2 W7 O11 102.7(11) . . ?
O2 W7 O31 100.8(14) . . ?
O2 W7 O32 100.9(11) . . ?
O2 W7 O35 100.0(10) . . ?
O2 W7 O36 170.0(9) . . ?
O11 W7 O35 87.1(9) . . ?
O11 W7 O36 81.5(7) . . ?
O31 W7 O11 156.4(12) . . ?
O31 W7 O35 87.1(11) . . ?
O31 W7 O36 75.0(11) . . ?
O32 W7 O11 89.5(9) . . ?
O32 W7 O31 87.8(11) . . ?
O32 W7 O35 159.1(10) . . ?
O32 W7 O36 88.1(9) . . ?
O35 W7 O36 71.0(8) . . ?
O24 W8 O26 102.7(13) . . ?
O24 W8 O27 103.3(13) . . ?
O24 W8 O28 96.6(14) . . ?
O24 W8 O29 98.9(13) . . ?
O24 W8 O30 168.8(12) . . ?
O26 W8 O27 82.4(11) . . ?
O26 W8 O28 159.8(11) . . ?
O26 W8 O29 91.6(12) . . ?
O26 W8 O30 86.4(8) . . ?
O27 W8 O30 84.2(8) . . ?
O28 W8 O27 87.3(11) . . ?
O28 W8 O30 75.2(9) . . ?
O29 W8 O27 157.8(9) . . ?
O29 W8 O28 91.4(11) . . ?
O29 W8 O30 74.1(8) . . ?
O19 W9 O36 72.5(8) . . ?
O23 W9 O19 88.6(11) . . ?
O23 W9 O31 155.5(10) . . ?
O23 W9 O36 84.5(9) . . ?
O25 W9 O19 98.9(13) . . ?
O25 W9 O23 105.7(14) . . ?
O25 W9 O27 101.8(14) . . ?
O25 W9 O31 98.6(14) . . ?
O25 W9 O36 166.8(12) . . ?
O27 W9 O19 159.1(10) . . ?
O27 W9 O23 88.5(11) . . ?
O27 W9 O31 89.7(12) . . ?
O27 W9 O36 86.6(9) . . ?
O31 W9 O19 84.5(11) . . ?
O31 W9 O36 71.0(9) . . ?
O20 W10 O17 71.5(9) . . ?
O20 W10 O21 90.3(11) . . ?
O20 W10 O23 155.4(10) . . ?
O20 W10 O26 92.9(11) . . ?
O21 W10 O17 74.5(9) . . ?
O21 W10 O23 85.2(11) . . ?
O21 W10 O26 158.1(9) . . ?
O22 W10 O17 170.7(11) . . ?
O22 W10 O20 100.6(11) . . ?
O22 W10 O21 101.1(11) . . ?
O22 W10 O23 104.0(12) . . ?
O22 W10 O26 99.6(11) . . ?
O23 W10 O17 84.0(9) . . ?
O23 W10 O26 82.9(12) . . ?
O26 W10 O17 86.0(9) . . ?

loop_
_geom_bond_atom_site_label_1
_geom_bond_atom_site_label_2
_geom_bond_distance
_geom_bond_site_symmetry_2
_geom_bond_publ_flag
As1 O17 1.80(2) . ?
As1 O30 1.75(2) . ?
As1 O36 1.722(19) . ?
As1 Ru1 2.418(4) . ?
K1 O4 2.87(2) . ?
K1 O4 2.87(2) 3_566 ?
K1 O4 2.87(2) 2_665 ?
K1 O4 2.87(2) 4_656 ?
K1 O5 2.88(2) . ?
K1 O5 2.88(2) 4_656 ?
K1 O5 2.88(2) 3_566 ?
K1 O5 2.88(2) 2_665 ?
K1 W1 3.6589(12) . ?
K1 W1 3.6589(12) 3_566 ?
K1 W1 3.6589(12) 2_665 ?
K1 W1 3.6589(12) 4_656 ?
K2 Na1 3.972(9) . ?
K2 O2W 2.72(3) 8_656 ?
K2 O3W 3.177(10) . ?
K2 O9 2.98(2) 2_675 ?
K2 O24 2.68(3) . ?
K2 O33 2.99(3) 2_675 ?
K2 O34 2.75(2) 3_576 ?
K2 W3 3.767(10) 2_675 ?
K2 O6W 2.82(6) 8_656 ?
Na1 O2W 2.38(2) . ?
Na1 O2W 2.38(2) 2_675 ?
Na1 O2W 2.38(2) 7_466 ?
Na1 O2W 2.38(2) 8_656 ?
Na1 O3W 2.42(3) . ?
Na1 O3W 2.42(3) 7_466 ?
O1 Ru1 2.16(3) . ?
O2 W7 1.79(3) . ?
O3 W4 1.72(2) . ?
O4 Ru1 2.06(2) 4_656 ?
O4 W1 1.74(2) . ?
O5 Ru1 2.06(2) . ?
O5 W1 1.72(2) . ?
O6 W1 2.09(2) . ?
O6 W2 1.76(2) . ?
O7 W2 1.92(3) . ?
O7 W5 1.97(2) 4_656 ?
O8 W2 1.77(2) . ?
O9 W3 1.676(19) . ?
O10 W1 2.05(2) . ?
O10 W3 1.78(2) . ?
O11 W1 1.912(19) . ?
O11 W7 1.928(19) . ?
O12 Ru1 2.10(2) . ?
O12 W4 1.78(3) . ?
O13 W1 1.98(3) 3_566 ?
O13 W6 1.89(3) . ?
O14 Ru1 2.13(2) . ?
O14 W5 1.80(2) . ?
O15 W5 1.72(2) . ?
O16 W2 2.01(3) 3_566 ?
O16 W6 1.84(2) . ?
O17 W2 2.45(2) 3_566 ?
O17 W5 2.23(2) . ?
O17 W10 2.35(2) . ?
O18 W4 1.95(2) . ?
O18 W5 1.91(2) . ?
O19 W6 1.88(2) . ?
O19 W9 2.04(3) . ?
O20 W5 2.05(3) . ?
O20 W10 1.81(3) . ?
O21 W2 1.99(2) 3_566 ?
O21 W10 1.85(2) . ?
O22 W10 1.76(3) . ?
O23 W9 1.91(3) . ?
O23 W10 1.92(3) . ?
O24 W8 1.78(3) . ?
O25 W9 1.70(3) . ?
O26 W8 1.88(3) . ?
O26 W10 1.93(3) . ?
O27 W8 2.06(2) . ?
O27 W9 1.77(2) . ?
O28 W3 1.99(3) . ?
O28 W8 1.91(3) . ?
O29 W4 2.06(2) . ?
O29 W8 1.90(2) . ?
O30 W3 2.46(2) . ?
O30 W4 2.29(2) . ?
O30 W8 2.37(2) . ?
O31 W7 1.90(2) . ?
O31 W9 1.94(3) . ?
O32 W3 2.01(3) . ?
O32 W7 1.83(2) . ?
O33 W3 1.90(2) . ?
O33 W4 1.96(2) . ?
O34 W6 1.73(2) . ?
O35 W6 1.90(2) . ?
O35 W7 1.98(2) . ?
O36 W6 2.34(2) . ?
O36 W7 2.321(19) . ?
O36 W9 2.463(18) . ?

loop_
_twin_individual_id
_twin_individual_mass_fraction_refined
1 0.689(17)
2 0.311(17)

loop_
_smtbx_masks_void_nr
_smtbx_masks_void_average_x
_smtbx_masks_void_average_y
_smtbx_masks_void_average_z
_smtbx_masks_void_volume
_smtbx_masks_void_count_electrons
_smtbx_masks_void_content
1 -0.281 -0.744 0.014 3578.8 1326.7 ?
